data_4031221
loop_
_publ_author_name
'Bartram, S.F.'
'Fryxell, R.E.'

_publ_section_title
;
 Preparation and crystal structure of Na U O3 and Na11 U5 O16
;
_journal_name_full 'Journal of Inorganic and Nuclear Chemistry'
_journal_page_first 3701
_journal_page_last 3706
_journal_volume 32
_journal_year 1970
_chemical_formula_sum 'Na O3 U'
_chemical_name_systematic 'Na U O3'
_space_group_IT_number 62
_symmetry_space_group_name_Hall '-P 2c 2ab'
_symmetry_space_group_name_H-M 'P b n m'
_cell_angle_alpha 90
_cell_angle_beta 90
_cell_angle_gamma 90
_cell_formula_units_Z 4
_cell_length_a 5.776
_cell_length_b 5.91
_cell_length_c 8.283
_cell_volume 282.750
_citation_journal_id_ASTM JINCAO
_cod_data_source_file Bartram_JINCAO_1970_1266.cif
_cod_data_source_block Na1O3U1
_cod_original_cell_volume 282.7498
_cod_original_sg_symbol_Hall '-P 2ac 2n (z,x,y)'
_cod_original_formula_sum 'Na1 O3 U1'
_cod_database_code 4031221

loop_
_symmetry_equiv_pos_as_xyz
x,y,z
x+1/2,-y+1/2,-z
-x+1/2,y+1/2,-z+1/2
-x,-y,z+1/2
-x,-y,-z
-x-1/2,y-1/2,z
x-1/2,-y-1/2,z-1/2
x,y,-z-1/2

loop_
_atom_site_label
_atom_site_type_symbol
_atom_site_fract_x
_atom_site_fract_y
_atom_site_fract_z
_atom_site_occupancy
_atom_site_U_iso_or_equiv
O2 O-2 0.73 0.27 0.03 1 0.0
U1 U+5 0.5 0 0 1 0.0
Na1 Na+1 0 0.03 0.25 1 0.0
O1 O-2 0.04 0.48 0.25 1 0.0
